data_4102045
loop_
_publ_author_name
'Tarun K. Bera'
'Joon I. Jang'
'Jung-Hwan Song'
'Christos D. Malliakas'
'Arthur J. Freeman'
'John B. Ketterson'
'Mercouri G. Kanatzidis'

_publ_section_title
;
 Soluble Semiconductors AAsSe2 (A = Li, Na) with a Direct-Band-Gap and
 Strong Second Harmonic Generation: A Combined Experimental and
 Theoretical Study
;
_journal_name_full 'Journal of the American Chemical Society'
_journal_page_first 3484
_journal_page_last 3495
_journal_paper_doi 10.1021/ja9094846
_journal_volume 132
_journal_year 2010
_chemical_formula_sum 'As0.5 Li0.5 Se'
_chemical_formula_weight 119.89
_chemical_name_systematic
; 
 ? 
;
_space_group_IT_number 225
_symmetry_cell_setting cubic
_symmetry_space_group_name_Hall '-F 4 2 3'
_symmetry_space_group_name_H-M 'F m -3 m'
_atom_sites_solution_primary direct
_atom_sites_solution_secondary difmap
_audit_creation_method SHELXL-97
_cell_angle_alpha 90.00
_cell_angle_beta 90.00
_cell_angle_gamma 90.00
_cell_formula_units_Z 4
_cell_length_a 5.557(3)
_cell_length_b 5.557(3)
_cell_length_c 5.557(3)
_cell_measurement_reflns_used 288
_cell_measurement_temperature 100
_cell_measurement_theta_max 28.59
_cell_measurement_theta_min 6.36
_cell_volume 171.60(16)
_computing_cell_refinement X-area
_computing_data_collection X-area
_computing_data_reduction X-area
_computing_molecular_graphics Diamond
_computing_structure_refinement 'SHELXL-97 (Sheldrick, 1997)'
_computing_structure_solution 'SHELXS-97 (Sheldrick, 1990)'
_diffrn_ambient_temperature 100
_diffrn_measured_fraction_theta_full 1.000
_diffrn_measured_fraction_theta_max 1.000
_diffrn_measurement_device_type IPDS2
_diffrn_measurement_method 'profile data from \w scan'
_diffrn_radiation_monochromator graphite
_diffrn_radiation_source 'fine-focus sealed tube'
_diffrn_radiation_type MoK\a
_diffrn_radiation_wavelength 0.71073
_diffrn_reflns_av_R_equivalents 0.2566
_diffrn_reflns_av_sigmaI/netI 0.1063
_diffrn_reflns_limit_h_max 7
_diffrn_reflns_limit_h_min -7
_diffrn_reflns_limit_k_max 7
_diffrn_reflns_limit_k_min -6
_diffrn_reflns_limit_l_max 6
_diffrn_reflns_limit_l_min -7
_diffrn_reflns_number 288
_diffrn_reflns_theta_full 28.59
_diffrn_reflns_theta_max 28.59
_diffrn_reflns_theta_min 6.36
_exptl_absorpt_coefficient_mu 30.820
_exptl_absorpt_correction_T_max 0.5088
_exptl_absorpt_correction_T_min 0.1402
_exptl_absorpt_correction_type numerical
_exptl_absorpt_process_details XRED32
_exptl_crystal_colour black
_exptl_crystal_density_diffrn 4.641
_exptl_crystal_density_meas 4.641
_exptl_crystal_density_method 'not measured'
_exptl_crystal_description Rod
_exptl_crystal_F_000 208
_exptl_crystal_size_max 0.20
_exptl_crystal_size_mid 0.08
_exptl_crystal_size_min 0.06
_refine_diff_density_max 0.995
_refine_diff_density_min -0.620
_refine_diff_density_rms 0.218
_refine_ls_extinction_coef 0.03(3)
_refine_ls_extinction_expression Fc^*^=kFc[1+0.001xFc^2^\l^3^/sin(2\q)]^-1/4^
_refine_ls_extinction_method SHELXL
_refine_ls_goodness_of_fit_ref 1.388
_refine_ls_matrix_type full
_refine_ls_number_parameters 4
_refine_ls_number_reflns 23
_refine_ls_number_restraints 0
_refine_ls_restrained_S_all 1.388
_refine_ls_R_factor_all 0.0401
_refine_ls_R_factor_gt 0.0401
_refine_ls_shift/su_max 0.000
_refine_ls_shift/su_mean 0.000
_refine_ls_structure_factor_coef Fsqd
_refine_ls_weighting_details 'calc w=1/[\s^2^(Fo^2^)+(0.0000P)^2^+1.7545P] where P=(Fo^2^+2Fc^2^)/3'
_refine_ls_weighting_scheme calc
_refine_ls_wR_factor_gt 0.1007
_refine_ls_wR_factor_ref 0.1007
_reflns_number_gt 23
_reflns_number_total 23
_reflns_threshold_expression >2sigma(I)
_cod_data_source_file ja9094846_si_002_1.cif
_cod_data_source_block alfa-LiAsSe2
_cod_original_cell_volume 171.59(18)
_cod_original_formula_sum 'As0.50 Li0.50 Se'
_cod_database_code 4102045

loop_
_symmetry_equiv_pos_as_xyz
'x, y, z'
'-x, -y, z'
'-x, y, -z'
'x, -y, -z'
'z, x, y'
'z, -x, -y'
'-z, -x, y'
'-z, x, -y'
'y, z, x'
'-y, z, -x'
'y, -z, -x'
'-y, -z, x'
'y, x, -z'
'-y, -x, -z'
'y, -x, z'
'-y, x, z'
'x, z, -y'
'-x, z, y'
'-x, -z, -y'
'x, -z, y'
'z, y, -x'
'z, -y, x'
'-z, y, x'
'-z, -y, -x'
'x, y+1/2, z+1/2'
'-x, -y+1/2, z+1/2'
'-x, y+1/2, -z+1/2'
'x, -y+1/2, -z+1/2'
'z, x+1/2, y+1/2'
'z, -x+1/2, -y+1/2'
'-z, -x+1/2, y+1/2'
'-z, x+1/2, -y+1/2'
'y, z+1/2, x+1/2'
'-y, z+1/2, -x+1/2'
'y, -z+1/2, -x+1/2'
'-y, -z+1/2, x+1/2'
'y, x+1/2, -z+1/2'
'-y, -x+1/2, -z+1/2'
'y, -x+1/2, z+1/2'
'-y, x+1/2, z+1/2'
'x, z+1/2, -y+1/2'
'-x, z+1/2, y+1/2'
'-x, -z+1/2, -y+1/2'
'x, -z+1/2, y+1/2'
'z, y+1/2, -x+1/2'
'z, -y+1/2, x+1/2'
'-z, y+1/2, x+1/2'
'-z, -y+1/2, -x+1/2'
'x+1/2, y, z+1/2'
'-x+1/2, -y, z+1/2'
'-x+1/2, y, -z+1/2'
'x+1/2, -y, -z+1/2'
'z+1/2, x, y+1/2'
'z+1/2, -x, -y+1/2'
'-z+1/2, -x, y+1/2'
'-z+1/2, x, -y+1/2'
'y+1/2, z, x+1/2'
'-y+1/2, z, -x+1/2'
'y+1/2, -z, -x+1/2'
'-y+1/2, -z, x+1/2'
'y+1/2, x, -z+1/2'
'-y+1/2, -x, -z+1/2'
'y+1/2, -x, z+1/2'
'-y+1/2, x, z+1/2'
'x+1/2, z, -y+1/2'
'-x+1/2, z, y+1/2'
'-x+1/2, -z, -y+1/2'
'x+1/2, -z, y+1/2'
'z+1/2, y, -x+1/2'
'z+1/2, -y, x+1/2'
'-z+1/2, y, x+1/2'
'-z+1/2, -y, -x+1/2'
'x+1/2, y+1/2, z'
'-x+1/2, -y+1/2, z'
'-x+1/2, y+1/2, -z'
'x+1/2, -y+1/2, -z'
'z+1/2, x+1/2, y'
'z+1/2, -x+1/2, -y'
'-z+1/2, -x+1/2, y'
'-z+1/2, x+1/2, -y'
'y+1/2, z+1/2, x'
'-y+1/2, z+1/2, -x'
'y+1/2, -z+1/2, -x'
'-y+1/2, -z+1/2, x'
'y+1/2, x+1/2, -z'
'-y+1/2, -x+1/2, -z'
'y+1/2, -x+1/2, z'
'-y+1/2, x+1/2, z'
'x+1/2, z+1/2, -y'
'-x+1/2, z+1/2, y'
'-x+1/2, -z+1/2, -y'
'x+1/2, -z+1/2, y'
'z+1/2, y+1/2, -x'
'z+1/2, -y+1/2, x'
'-z+1/2, y+1/2, x'
'-z+1/2, -y+1/2, -x'
'-x, -y, -z'
'x, y, -z'
'x, -y, z'
'-x, y, z'
'-z, -x, -y'
'-z, x, y'
'z, x, -y'
'z, -x, y'
'-y, -z, -x'
'y, -z, x'
'-y, z, x'
'y, z, -x'
'-y, -x, z'
'y, x, z'
'-y, x, -z'
'y, -x, -z'
'-x, -z, y'
'x, -z, -y'
'x, z, y'
'-x, z, -y'
'-z, -y, x'
'-z, y, -x'
'z, -y, -x'
'z, y, x'
'-x, -y+1/2, -z+1/2'
'x, y+1/2, -z+1/2'
'x, -y+1/2, z+1/2'
'-x, y+1/2, z+1/2'
'-z, -x+1/2, -y+1/2'
'-z, x+1/2, y+1/2'
'z, x+1/2, -y+1/2'
'z, -x+1/2, y+1/2'
'-y, -z+1/2, -x+1/2'
'y, -z+1/2, x+1/2'
'-y, z+1/2, x+1/2'
'y, z+1/2, -x+1/2'
'-y, -x+1/2, z+1/2'
'y, x+1/2, z+1/2'
'-y, x+1/2, -z+1/2'
'y, -x+1/2, -z+1/2'
'-x, -z+1/2, y+1/2'
'x, -z+1/2, -y+1/2'
'x, z+1/2, y+1/2'
'-x, z+1/2, -y+1/2'
'-z, -y+1/2, x+1/2'
'-z, y+1/2, -x+1/2'
'z, -y+1/2, -x+1/2'
'z, y+1/2, x+1/2'
'-x+1/2, -y, -z+1/2'
'x+1/2, y, -z+1/2'
'x+1/2, -y, z+1/2'
'-x+1/2, y, z+1/2'
'-z+1/2, -x, -y+1/2'
'-z+1/2, x, y+1/2'
'z+1/2, x, -y+1/2'
'z+1/2, -x, y+1/2'
'-y+1/2, -z, -x+1/2'
'y+1/2, -z, x+1/2'
'-y+1/2, z, x+1/2'
'y+1/2, z, -x+1/2'
'-y+1/2, -x, z+1/2'
'y+1/2, x, z+1/2'
'-y+1/2, x, -z+1/2'
'y+1/2, -x, -z+1/2'
'-x+1/2, -z, y+1/2'
'x+1/2, -z, -y+1/2'
'x+1/2, z, y+1/2'
'-x+1/2, z, -y+1/2'
'-z+1/2, -y, x+1/2'
'-z+1/2, y, -x+1/2'
'z+1/2, -y, -x+1/2'
'z+1/2, y, x+1/2'
'-x+1/2, -y+1/2, -z'
'x+1/2, y+1/2, -z'
'x+1/2, -y+1/2, z'
'-x+1/2, y+1/2, z'
'-z+1/2, -x+1/2, -y'
'-z+1/2, x+1/2, y'
'z+1/2, x+1/2, -y'
'z+1/2, -x+1/2, y'
'-y+1/2, -z+1/2, -x'
'y+1/2, -z+1/2, x'
'-y+1/2, z+1/2, x'
'y+1/2, z+1/2, -x'
'-y+1/2, -x+1/2, z'
'y+1/2, x+1/2, z'
'-y+1/2, x+1/2, -z'
'y+1/2, -x+1/2, -z'
'-x+1/2, -z+1/2, y'
'x+1/2, -z+1/2, -y'
'x+1/2, z+1/2, y'
'-x+1/2, z+1/2, -y'
'-z+1/2, -y+1/2, x'
'-z+1/2, y+1/2, -x'
'z+1/2, -y+1/2, -x'
'z+1/2, y+1/2, x'

loop_
_atom_site_label
_atom_site_type_symbol
_atom_site_fract_x
_atom_site_fract_y
_atom_site_fract_z
_atom_site_U_iso_or_equiv
_atom_site_adp_type
_atom_site_occupancy
_atom_site_symmetry_multiplicity
_atom_site_calc_flag
_atom_site_refinement_flags
_atom_site_disorder_assembly
_atom_site_disorder_group
Se1 Se 0.0000 0.0000 0.0000 0.0429(19) Uani 1 48 d S . .
As2 As 0.5000 0.5000 0.5000 0.092(4) Uani 0.50 48 d SP . .
Li2 Li 0.5000 0.5000 0.5000 0.092(4) Uani 0.50 48 d SP . .

loop_
_atom_site_aniso_label
_atom_site_aniso_U_11
_atom_site_aniso_U_22
_atom_site_aniso_U_33
_atom_site_aniso_U_23
_atom_site_aniso_U_13
_atom_site_aniso_U_12
Se1 0.0429(19) 0.0429(19) 0.0429(19) 0.000 0.000 0.000
As2 0.092(4) 0.092(4) 0.092(4) 0.000 0.000 0.000
Li2 0.092(4) 0.092(4) 0.092(4) 0.000 0.000 0.000

loop_
_atom_type_symbol
_atom_type_description
_atom_type_scat_dispersion_real
_atom_type_scat_dispersion_imag
_atom_type_scat_source
Li Li -0.0003 0.0001 'International Tables Vol C Tables 4.2.6.8 and 6.1.1.4'
As As 0.0499 2.0058 'International Tables Vol C Tables 4.2.6.8 and 6.1.1.4'
Se Se -0.0929 2.2259 'International Tables Vol C Tables 4.2.6.8 and 6.1.1.4'

loop_
_geom_angle_atom_site_label_1
_geom_angle_atom_site_label_2
_geom_angle_atom_site_label_3
_geom_angle
_geom_angle_site_symmetry_1
_geom_angle_site_symmetry_3
_geom_angle_publ_flag
Li2 Se1 As2 90.0 73_445 25_444 ?
Li2 Se1 As2 90.0 73_445 25_544 ?
As2 Se1 As2 180.0 25_444 25_544 ?
Li2 Se1 As2 90.0 73_445 49_444 ?
As2 Se1 As2 90.0 25_444 49_444 ?
As2 Se1 As2 90.0 25_544 49_444 ?
Li2 Se1 As2 90.0 73_445 49_454 ?
As2 Se1 As2 90.0 25_444 49_454 ?
As2 Se1 As2 90.0 25_544 49_454 ?
As2 Se1 As2 180.0 49_444 49_454 ?
Li2 Se1 As2 180.0 73_445 73_444 ?
As2 Se1 As2 90.0 25_444 73_444 ?
As2 Se1 As2 90.0 25_544 73_444 ?
As2 Se1 As2 90.0 49_444 73_444 ?
As2 Se1 As2 90.0 49_454 73_444 ?
Li2 Se1 As2 0.0 73_445 73_445 ?
As2 Se1 As2 90.0 25_444 73_445 ?
As2 Se1 As2 90.0 25_544 73_445 ?
As2 Se1 As2 90.0 49_444 73_445 ?
As2 Se1 As2 90.0 49_454 73_445 ?
As2 Se1 As2 180.0 73_444 73_445 ?
Li2 Se1 Li2 90.0 73_445 25_444 ?
As2 Se1 Li2 0.0 25_444 25_444 ?
As2 Se1 Li2 180.0 25_544 25_444 ?
As2 Se1 Li2 90.0 49_444 25_444 ?
As2 Se1 Li2 90.0 49_454 25_444 ?
As2 Se1 Li2 90.0 73_444 25_444 ?
As2 Se1 Li2 90.0 73_445 25_444 ?
Li2 Se1 Li2 90.0 73_445 25_544 ?
As2 Se1 Li2 180.0 25_444 25_544 ?
As2 Se1 Li2 0.0 25_544 25_544 ?
As2 Se1 Li2 90.0 49_444 25_544 ?
As2 Se1 Li2 90.0 49_454 25_544 ?
As2 Se1 Li2 90.0 73_444 25_544 ?
As2 Se1 Li2 90.0 73_445 25_544 ?
Li2 Se1 Li2 180.0 25_444 25_544 ?
Li2 Se1 Li2 90.0 73_445 49_444 ?
As2 Se1 Li2 90.0 25_444 49_444 ?
As2 Se1 Li2 90.0 25_544 49_444 ?
As2 Se1 Li2 0.0 49_444 49_444 ?
As2 Se1 Li2 180.0 49_454 49_444 ?
As2 Se1 Li2 90.0 73_444 49_444 ?
As2 Se1 Li2 90.0 73_445 49_444 ?
Li2 Se1 Li2 90.0 25_444 49_444 ?
Li2 Se1 Li2 90.0 25_544 49_444 ?
Li2 Se1 Li2 90.0 73_445 49_454 ?
As2 Se1 Li2 90.0 25_444 49_454 ?
As2 Se1 Li2 90.0 25_544 49_454 ?
As2 Se1 Li2 180.0 49_444 49_454 ?
As2 Se1 Li2 0.0 49_454 49_454 ?
As2 Se1 Li2 90.0 73_444 49_454 ?
As2 Se1 Li2 90.0 73_445 49_454 ?
Li2 Se1 Li2 90.0 25_444 49_454 ?
Li2 Se1 Li2 90.0 25_544 49_454 ?
Li2 Se1 Li2 180.0 49_444 49_454 ?
Li2 Se1 Li2 180.0 73_445 73_444 ?
As2 Se1 Li2 90.0 25_444 73_444 ?
As2 Se1 Li2 90.0 25_544 73_444 ?
As2 Se1 Li2 90.0 49_444 73_444 ?
As2 Se1 Li2 90.0 49_454 73_444 ?
As2 Se1 Li2 0.0 73_444 73_444 ?
As2 Se1 Li2 180.0 73_445 73_444 ?
Li2 Se1 Li2 90.0 25_444 73_444 ?
Li2 Se1 Li2 90.0 25_544 73_444 ?
Li2 Se1 Li2 90.0 49_444 73_444 ?
Li2 Se1 Li2 90.0 49_454 73_444 ?
Se1 As2 Se1 90.0 73_556 25 ?
Se1 As2 Se1 90.0 73_556 25_655 ?
Se1 As2 Se1 180.0 25 25_655 ?
Se1 As2 Se1 90.0 73_556 49 ?
Se1 As2 Se1 90.0 25 49 ?
Se1 As2 Se1 90.0 25_655 49 ?
Se1 As2 Se1 90.0 73_556 49_565 ?
Se1 As2 Se1 90.0 25 49_565 ?
Se1 As2 Se1 90.0 25_655 49_565 ?
Se1 As2 Se1 180.0 49 49_565 ?
Se1 As2 Se1 180.0 73_556 73 ?
Se1 As2 Se1 90.0 25 73 ?
Se1 As2 Se1 90.0 25_655 73 ?
Se1 As2 Se1 90.0 49 73 ?
Se1 As2 Se1 90.0 49_565 73 ?

loop_
_geom_bond_atom_site_label_1
_geom_bond_atom_site_label_2
_geom_bond_distance
_geom_bond_site_symmetry_2
_geom_bond_publ_flag
Se1 Li2 2.7785(17) 73_445 ?
Se1 As2 2.7785(17) 25_444 ?
Se1 As2 2.7785(17) 25_544 ?
Se1 As2 2.7785(17) 49_444 ?
Se1 As2 2.7785(17) 49_454 ?
Se1 As2 2.7785(17) 73_444 ?
Se1 As2 2.7785(17) 73_445 ?
Se1 Li2 2.7785(17) 25_444 ?
Se1 Li2 2.7785(17) 25_544 ?
Se1 Li2 2.7785(17) 49_444 ?
Se1 Li2 2.7785(17) 49_454 ?
Se1 Li2 2.7785(17) 73_444 ?
As2 Se1 2.7785(17) 73_556 ?
As2 Se1 2.7785(17) 25 ?
As2 Se1 2.7784(17) 25_655 ?
As2 Se1 2.7785(17) 49 ?
As2 Se1 2.7785(17) 49_565 ?
As2 Se1 2.7785(17) 73 ?
